data_7709685
loop_
_publ_author_name
'Wu, Jia-Jing'
'Guo, Yue'
'Yao, Wen-Dong'
'Liu, Wen-Long'
'Guo, Sheng-Ping'

_publ_section_title
;
 Symmetry breaking of A3M2X9-type perovskite derivatives induced by polar
 quaternary ammonium cations: achieving efficient nonlinear optical
 properties
;
_journal_name_full 'Dalton Transactions'
_journal_paper_doi 10.1039/D2DT00451H
_journal_year 2022
_chemical_formula_moiety 'Bi2 Cl9, 3(C13 H22 N)'
_chemical_formula_sum 'C39 H66 Bi2 Cl9 N3'
_chemical_formula_weight 1313.95
_space_group_crystal_system monoclinic
_space_group_IT_number 9
_space_group_name_Hall 'C -2yc'
_space_group_name_H-M_alt 'C 1 c 1'
_atom_sites_solution_hydrogens geom
_atom_sites_solution_primary dual
_audit_creation_date 2021-12-24
_audit_creation_method
;
Olex2 1.5
(compiled 2021.10.07 svn.r9718050b for OlexSys, GUI svn.r6410)
;
_audit_update_record
;
2021-12-30 deposited with the CCDC.	2022-02-28 downloaded from the CCDC.
;
_cell_angle_alpha 90
_cell_angle_beta 92.581(2)
_cell_angle_gamma 90
_cell_formula_units_Z 4
_cell_length_a 12.8858(10)
_cell_length_b 22.8870(17)
_cell_length_c 17.1739(12)
_cell_measurement_reflns_used 9722
_cell_measurement_temperature 273.15
_cell_measurement_theta_max 35.7467
_cell_measurement_theta_min 2.5810
_cell_volume 5059.7(6)
_computing_cell_refinement 'SAINT v8.37A (Bruker, 2015)'
_computing_data_reduction 'SAINT v8.37A (Bruker, 2015)'
_computing_molecular_graphics 'Olex2 1.5 (Dolomanov et al., 2009)'
_computing_publication_material 'Olex2 1.5 (Dolomanov et al., 2009)'
_computing_structure_refinement 'SHELXL 2014/7 (Sheldrick, 2015)'
_computing_structure_solution 'SHELXT 2014/5 (Sheldrick, 2014)'
_diffrn_ambient_temperature 273.15
_diffrn_measured_fraction_theta_full 0.999
_diffrn_measured_fraction_theta_max 0.998
_diffrn_measurement_device_type 'CCD area detector'
_diffrn_measurement_method 'phi and omega scans'
_diffrn_radiation_monochromator graphite
_diffrn_radiation_type MoK\a
_diffrn_radiation_wavelength 0.71073
_diffrn_reflns_av_R_equivalents 0.0373
_diffrn_reflns_av_unetI/netI 0.0598
_diffrn_reflns_Laue_measured_fraction_full 0.999
_diffrn_reflns_Laue_measured_fraction_max 0.998
_diffrn_reflns_limit_h_max 16
_diffrn_reflns_limit_h_min -16
_diffrn_reflns_limit_k_max 29
_diffrn_reflns_limit_k_min -29
_diffrn_reflns_limit_l_max 22
_diffrn_reflns_limit_l_min -22
_diffrn_reflns_number 38979
_diffrn_reflns_point_group_measured_fraction_full 0.978
_diffrn_reflns_point_group_measured_fraction_max 0.973
_diffrn_reflns_theta_full 25.242
_diffrn_reflns_theta_max 27.561
_diffrn_reflns_theta_min 1.780
_diffrn_source_current 1.0
_diffrn_source_power 0.05
_diffrn_source_voltage 50.0
_exptl_absorpt_coefficient_mu 7.451
_exptl_absorpt_correction_T_max 0.7456
_exptl_absorpt_correction_T_min 0.6148
_exptl_absorpt_correction_type multi-scan
_exptl_absorpt_process_details
;
SADABS-2016/2 (Bruker,2016/2) was used for absorption correction.
wR2(int) was 0.0865 before and 0.0714 after correction.
The Ratio of minimum to maximum transmission is 0.8246.
The \l/2 correction factor is Not present.
;
_exptl_crystal_colour colourless
_exptl_crystal_colour_primary colourless
_exptl_crystal_density_diffrn 1.725
_exptl_crystal_description block
_exptl_crystal_F_000 2560
_exptl_crystal_size_max 0.12
_exptl_crystal_size_mid 0.11
_exptl_crystal_size_min 0.1
_refine_diff_density_max 0.443
_refine_diff_density_min -0.540
_refine_diff_density_rms 0.091
_refine_ls_abs_structure_details
;
 Flack x determined using 3838 quotients [(I+)-(I-)]/[(I+)+(I-)]
 (Parsons, Flack and Wagner, Acta Cryst. B69 (2013) 249-259).
;
_refine_ls_abs_structure_Flack 0.001(3)
_refine_ls_extinction_method none
_refine_ls_goodness_of_fit_ref 0.953
_refine_ls_hydrogen_treatment constr
_refine_ls_matrix_type full
_refine_ls_number_parameters 487
_refine_ls_number_reflns 11392
_refine_ls_number_restraints 170
_refine_ls_restrained_S_all 0.969
_refine_ls_R_factor_all 0.0461
_refine_ls_R_factor_gt 0.0302
_refine_ls_shift/su_max 0.002
_refine_ls_shift/su_mean 0.000
_refine_ls_structure_factor_coef Fsqd
_refine_ls_weighting_details 'w=1/[\s^2^(Fo^2^)] where P=(Fo^2^+2Fc^2^)/3'
_refine_ls_weighting_scheme calc
_refine_ls_wR_factor_gt 0.0469
_refine_ls_wR_factor_ref 0.0502
_reflns_Friedel_coverage 0.946
_reflns_Friedel_fraction_full 0.958
_reflns_Friedel_fraction_max 0.947
_reflns_number_gt 9556
_reflns_number_total 11392
_reflns_threshold_expression 'I > 2\s(I)'
_cod_data_source_file d2dt00451h2.cif
_cod_data_source_block aa
_cod_database_code 7709685
_shelx_shelxl_version_number 2014/7
_shelx_space_group_comment
;
The symmetry employed for this shelxl refinement is uniquely defined
by the following loop, which should always be used as a source of
symmetry information in preference to the above space-group names.
They are only intended as comments.
;
_shelx_estimated_absorpt_t_max 0.523
_shelx_estimated_absorpt_t_min 0.468
_olex2_refinement_description
;
1. Fixed Uiso
 At 1.2 times of:
  All C(H) groups, All C(H,H) groups
 At 1.5 times of:
  All C(H,H,H) groups
2. Uiso/Uaniso restraints and constraints
N1 \\sim C7 \\sim C8 \\sim C12 \\sim C10 \\sim C6 \\sim C9 \\sim C13 \\sim C11
\\sim C1 \\sim C5 \\sim C2 \\sim C4 \\sim C3: within 2A with sigma of 0.01 and
sigma for terminal atoms of 0.02 within 2A
Uanis(C4) \\sim Ueq, Uanis(N1) \\sim Ueq, Uanis(C7) \\sim Ueq, Uanis(C8) \\sim
Ueq, Uanis(C12) \\sim Ueq, Uanis(C10) \\sim Ueq, Uanis(C6) \\sim Ueq, Uanis(C9)
\\sim Ueq, Uanis(C13) \\sim Ueq, Uanis(C11) \\sim Ueq, Uanis(C1) \\sim Ueq,
Uanis(C5) \\sim Ueq, Uanis(C2) \\sim Ueq, Uanis(C3) \\sim Ueq: with sigma of
0.01 and sigma for terminal atoms of 0.02
3.a Secondary CH2 refined with riding coordinates:
 C33(H33A,H33B), C36(H36A,H36B), C20(H20A,H20B), C34(H34A,H34B), C38(H38A,
 H38B), C23(H23A,H23B), C25(H25A,H25B), C21(H21A,H21B), C7(H7A,H7B), C8(H8A,
 H8B), C12(H12A,H12B), C10(H10A,H10B)
3.b Aromatic/amide H refined with riding coordinates:
 C27(H27), C19(H19), C31(H31), C18(H18), C16(H16), C15(H15), C28(H28),
 C17(H17), C29(H29), C30(H30), C1(H1), C3(H3), C4(H4), C2(H2), C5(H5)
3.c Idealised Me refined as rotating group:
 C39(H39A,H39B,H39C), C26(H26A,H26B,H26C), C35(H35A,H35B,H35C), C22(H22A,H22B,
 H22C), C24(H24A,H24B,H24C), C37(H37A,H37B,H37C), C9(H9A,H9B,H9C), C13(H13A,
 H13B,H13C), C11(H11A,H11B,H11C)
;
_olex2_submission_special_instructions 'No special instructions were received'

loop_
_space_group_symop_operation_xyz
'x, y, z'
'x, -y, z+1/2'
'x+1/2, y+1/2, z'
'x+1/2, -y+1/2, z+1/2'

loop_
_atom_site_label
_atom_site_type_symbol
_atom_site_fract_x
_atom_site_fract_y
_atom_site_fract_z
_atom_site_U_iso_or_equiv
_atom_site_adp_type
_atom_site_occupancy
_atom_site_site_symmetry_order
_atom_site_calc_flag
_atom_site_refinement_flags_posn
_atom_site_refinement_flags_adp
_atom_site_refinement_flags_occupancy
_atom_site_disorder_assembly
_atom_site_disorder_group
Bi2 Bi 0.56781(2) 0.34083(2) 0.49779(2) 0.03880(7) Uani 1 1 d . . . . .
Bi1 Bi 0.83252(2) 0.42280(2) 0.50572(2) 0.03954(7) Uani 1 1 d . . . . .
Cl5 Cl 0.71992(15) 0.36092(8) 0.62420(10) 0.0506(5) Uani 1 1 d . . . . .
Cl6 Cl 0.75586(16) 0.31968(9) 0.41677(11) 0.0563(5) Uani 1 1 d . . . . .
Cl4 Cl 0.62275(15) 0.46289(8) 0.46931(10) 0.0507(4) Uani 1 1 d . . . . .
Cl7 Cl 0.55489(16) 0.23391(8) 0.53953(12) 0.0559(5) Uani 1 1 d . . . . .
Cl3 Cl 1.01053(15) 0.37673(9) 0.54742(11) 0.0603(5) Uani 1 1 d . . . . .
Cl9 Cl 0.40721(16) 0.37337(9) 0.57246(12) 0.0640(5) Uani 1 1 d . . . . .
Cl8 Cl 0.45781(17) 0.32369(10) 0.37080(11) 0.0635(5) Uani 1 1 d . . . . .
Cl2 Cl 0.90272(18) 0.46911(10) 0.38298(13) 0.0696(6) Uani 1 1 d . . . . .
Cl1 Cl 0.8741(2) 0.51194(10) 0.58964(16) 0.0863(8) Uani 1 1 d . . . . .
N3 N 0.5562(4) 0.5408(2) 0.7126(3) 0.0393(13) Uani 1 1 d . . . . .
C32 C 0.4616(6) 0.6142(3) 0.6222(4) 0.0475(18) Uani 1 1 d . . . . .
C33 C 0.5248(6) 0.5590(3) 0.6300(4) 0.0473(19) Uani 1 1 d . . . . .
H33A H 0.5873 0.5639 0.6013 0.057 Uiso 1 1 calc R U . . .
H33B H 0.4852 0.5274 0.6055 0.057 Uiso 1 1 calc R U . . .
N2 N 0.5846(4) 0.7924(3) 0.3174(3) 0.0437(14) Uani 1 1 d . . . . .
C27 C 0.5086(7) 0.6674(4) 0.6079(5) 0.062(2) Uani 1 1 d . . . . .
H27 H 0.5807 0.6701 0.6087 0.075 Uiso 1 1 calc R U . . .
C14 C 0.6352(6) 0.7301(3) 0.4372(4) 0.0471(18) Uani 1 1 d . . . . .
N1 N 0.0750(6) 0.6410(3) 0.2937(5) 0.0714(18) Uani 1 1 d . U . . .
C36 C 0.4640(6) 0.5322(3) 0.7615(4) 0.0502(19) Uani 1 1 d . . . . .
H36A H 0.4238 0.5681 0.7608 0.060 Uiso 1 1 calc R U . . .
H36B H 0.4885 0.5252 0.8149 0.060 Uiso 1 1 calc R U . . .
C20 C 0.5567(6) 0.7701(3) 0.3979(4) 0.0491(18) Uani 1 1 d . . . . .
H20A H 0.5470 0.8036 0.4315 0.059 Uiso 1 1 calc R U . . .
H20B H 0.4909 0.7497 0.3927 0.059 Uiso 1 1 calc R U . . .
C34 C 0.6212(6) 0.5883(3) 0.7542(4) 0.0462(18) Uani 1 1 d . . . . .
H34A H 0.5804 0.6239 0.7545 0.055 Uiso 1 1 calc R U . . .
H34B H 0.6341 0.5765 0.8081 0.055 Uiso 1 1 calc R U . . .
C19 C 0.6334(8) 0.6698(4) 0.4251(5) 0.065(2) Uani 1 1 d . . . . .
H19 H 0.5827 0.6537 0.3913 0.078 Uiso 1 1 calc R U . . .
C38 C 0.6176(7) 0.4846(3) 0.7048(4) 0.055(2) Uani 1 1 d . . . . .
H38A H 0.5740 0.4562 0.6770 0.066 Uiso 1 1 calc R U . . .
H38B H 0.6768 0.4923 0.6734 0.066 Uiso 1 1 calc R U . . .
C39 C 0.6565(8) 0.4579(4) 0.7812(5) 0.069(3) Uani 1 1 d . . . . .
H39A H 0.6847 0.4199 0.7718 0.104 Uiso 1 1 calc R U . . .
H39B H 0.6000 0.4545 0.8155 0.104 Uiso 1 1 calc R U . . .
H39C H 0.7095 0.4824 0.8049 0.104 Uiso 1 1 calc R U . . .
C31 C 0.3541(7) 0.6125(4) 0.6215(5) 0.065(2) Uani 1 1 d . . . . .
H31 H 0.3206 0.5773 0.6302 0.077 Uiso 1 1 calc R U . . .
C18 C 0.7058(9) 0.6334(4) 0.4626(5) 0.077(3) Uani 1 1 d . . . . .
H18 H 0.7044 0.5933 0.4536 0.092 Uiso 1 1 calc R U . . .
C16 C 0.7814(7) 0.7158(5) 0.5267(5) 0.073(3) Uani 1 1 d . . . . .
H16 H 0.8305 0.7312 0.5623 0.088 Uiso 1 1 calc R U . . .
C23 C 0.4981(6) 0.8335(4) 0.2917(5) 0.064(2) Uani 1 1 d . . . . .
H23A H 0.4928 0.8639 0.3308 0.077 Uiso 1 1 calc R U . . .
H23B H 0.4332 0.8120 0.2897 0.077 Uiso 1 1 calc R U . . .
C25 C 0.5963(6) 0.7430(4) 0.2610(4) 0.0501(19) Uani 1 1 d . . . . .
H25A H 0.6208 0.7588 0.2128 0.060 Uiso 1 1 calc R U . . .
H25B H 0.6494 0.7167 0.2822 0.060 Uiso 1 1 calc R U . . .
C15 C 0.7120(7) 0.7515(4) 0.4886(4) 0.060(2) Uani 1 1 d . . . . .
H15 H 0.7161 0.7916 0.4973 0.072 Uiso 1 1 calc R U . . .
C28 C 0.4482(10) 0.7168(4) 0.5925(6) 0.085(3) Uani 1 1 d . . . . .
H28 H 0.4800 0.7520 0.5808 0.101 Uiso 1 1 calc R U . . .
C26 C 0.4995(8) 0.7084(4) 0.2427(5) 0.079(3) Uani 1 1 d . . . . .
H26A H 0.5152 0.6764 0.2091 0.119 Uiso 1 1 calc R U . . .
H26B H 0.4482 0.7331 0.2172 0.119 Uiso 1 1 calc R U . . .
H26C H 0.4730 0.6935 0.2902 0.119 Uiso 1 1 calc R U . . .
C21 C 0.6881(6) 0.8243(3) 0.3228(5) 0.0537(19) Uani 1 1 d . . . . .
H21A H 0.7397 0.7981 0.3466 0.064 Uiso 1 1 calc R U . . .
H21B H 0.7088 0.8324 0.2703 0.064 Uiso 1 1 calc R U . . .
C35 C 0.7247(6) 0.6020(4) 0.7198(5) 0.062(2) Uani 1 1 d . . . . .
H35A H 0.7134 0.6144 0.6666 0.093 Uiso 1 1 calc R U . . .
H35B H 0.7676 0.5677 0.7215 0.093 Uiso 1 1 calc R U . . .
H35C H 0.7587 0.6327 0.7493 0.093 Uiso 1 1 calc R U . . .
C22 C 0.6908(7) 0.8806(4) 0.3678(5) 0.075(3) Uani 1 1 d . . . . .
H22A H 0.6490 0.9092 0.3403 0.112 Uiso 1 1 calc R U . . .
H22B H 0.7612 0.8943 0.3736 0.112 Uiso 1 1 calc R U . . .
H22C H 0.6641 0.8741 0.4184 0.112 Uiso 1 1 calc R U . . .
C24 C 0.5107(7) 0.8625(4) 0.2130(5) 0.075(3) Uani 1 1 d . . . . .
H24A H 0.5017 0.8338 0.1724 0.113 Uiso 1 1 calc R U . . .
H24B H 0.5789 0.8792 0.2114 0.113 Uiso 1 1 calc R U . . .
H24C H 0.4595 0.8927 0.2054 0.113 Uiso 1 1 calc R U . . .
C17 C 0.7787(8) 0.6573(5) 0.5126(6) 0.081(3) Uani 1 1 d . . . . .
H17 H 0.8278 0.6331 0.5377 0.097 Uiso 1 1 calc R U . . .
C7 C 0.1154(9) 0.6495(4) 0.3768(6) 0.083(3) Uani 1 1 d . U . . .
H7A H 0.0562 0.6535 0.4094 0.100 Uiso 1 1 calc R U . . .
H7B H 0.1534 0.6861 0.3797 0.100 Uiso 1 1 calc R U . . .
C29 C 0.3429(10) 0.7138(5) 0.5943(6) 0.086(3) Uani 1 1 d . . . . .
H29 H 0.3032 0.7473 0.5861 0.103 Uiso 1 1 calc R U . . .
C37 C 0.3927(9) 0.4819(4) 0.7353(6) 0.084(3) Uani 1 1 d . . . . .
H37A H 0.3759 0.4853 0.6805 0.125 Uiso 1 1 calc R U . . .
H37B H 0.3300 0.4834 0.7634 0.125 Uiso 1 1 calc R U . . .
H37C H 0.4273 0.4454 0.7456 0.125 Uiso 1 1 calc R U . . .
C8 C 0.0216(11) 0.5814(5) 0.2746(9) 0.120(4) Uani 1 1 d . U . . .
H8A H -0.0111 0.5672 0.3207 0.144 Uiso 1 1 calc R U . . .
H8B H -0.0326 0.5873 0.2343 0.144 Uiso 1 1 calc R U . . .
C9 C 0.0967(12) 0.5347(6) 0.2471(8) 0.138(5) Uani 1 1 d . U . . .
H9A H 0.1334 0.5495 0.2038 0.207 Uiso 1 1 calc R U . . .
H9B H 0.0584 0.5005 0.2312 0.207 Uiso 1 1 calc R U . . .
H9C H 0.1455 0.5250 0.2890 0.207 Uiso 1 1 calc R U . . .
C30 C 0.2963(8) 0.6626(5) 0.6078(6) 0.081(3) Uani 1 1 d . . . . .
H30 H 0.2242 0.6608 0.6080 0.097 Uiso 1 1 calc R U . . .
C12 C 0.1602(9) 0.6481(5) 0.2364(7) 0.103(3) Uani 1 1 d . U . . .
H12A H 0.1347 0.6357 0.1851 0.124 Uiso 1 1 calc R U . . .
H12B H 0.2187 0.6235 0.2522 0.124 Uiso 1 1 calc R U . . .
C10 C -0.0105(9) 0.6855(5) 0.2707(7) 0.105(3) Uani 1 1 d . U . . .
H10A H 0.0148 0.7245 0.2828 0.126 Uiso 1 1 calc R U . . .
H10B H -0.0248 0.6834 0.2148 0.126 Uiso 1 1 calc R U . . .
C13 C 0.1983(10) 0.7157(6) 0.2326(8) 0.129(5) Uani 1 1 d . U . . .
H13A H 0.2359 0.7217 0.1863 0.194 Uiso 1 1 calc R U . . .
H13B H 0.2426 0.7244 0.2776 0.194 Uiso 1 1 calc R U . . .
H13C H 0.1388 0.7411 0.2318 0.194 Uiso 1 1 calc R U . . .
C11 C -0.1115(9) 0.6755(6) 0.3120(8) 0.122(4) Uani 1 1 d . U . . .
H11A H -0.1477 0.6427 0.2888 0.184 Uiso 1 1 calc R U . . .
H11B H -0.1543 0.7097 0.3068 0.184 Uiso 1 1 calc R U . . .
H11C H -0.0959 0.6678 0.3662 0.184 Uiso 1 1 calc R U . . .
C1 C 0.2898(10) 0.6076(6) 0.4055(6) 0.101(3) Uani 1 1 d . U . . .
H1 H 0.3169 0.6408 0.3827 0.121 Uiso 1 1 calc R U . . .
C3 C 0.3136(12) 0.5160(6) 0.4647(7) 0.113(4) Uani 1 1 d . U . . .
H3 H 0.3573 0.4843 0.4750 0.135 Uiso 1 1 calc R U . . .
C4 C 0.2167(13) 0.5100(6) 0.4817(8) 0.125(4) Uani 1 1 d . U . . .
H4 H 0.1933 0.4783 0.5099 0.150 Uiso 1 1 calc R U . . .
C2 C 0.3563(12) 0.5637(7) 0.4337(7) 0.120(4) Uani 1 1 d . U . . .
H2 H 0.4280 0.5673 0.4312 0.144 Uiso 1 1 calc R U . . .
C5 C 0.1455(11) 0.5577(6) 0.4526(7) 0.114(3) Uani 1 1 d . U . . .
H5 H 0.0753 0.5569 0.4629 0.137 Uiso 1 1 calc R U . . .
C6 C 0.1851(8) 0.6019(4) 0.4112(5) 0.072(2) Uani 1 1 d . U . . .

loop_
_atom_site_aniso_label
_atom_site_aniso_U_11
_atom_site_aniso_U_22
_atom_site_aniso_U_33
_atom_site_aniso_U_23
_atom_site_aniso_U_13
_atom_site_aniso_U_12
Bi2 0.03982(15) 0.03775(14) 0.03874(14) 0.00266(13) 0.00089(11) -0.00104(12)
Bi1 0.03976(15) 0.03522(14) 0.04384(15) -0.00443(13) 0.00427(11) 0.00034(12)
Cl5 0.0664(13) 0.0458(11) 0.0396(9) -0.0006(8) 0.0019(9) 0.0077(9)
Cl6 0.0635(12) 0.0543(12) 0.0519(11) -0.0090(9) 0.0115(9) -0.0005(9)
Cl4 0.0587(12) 0.0421(10) 0.0513(10) 0.0067(8) 0.0033(9) 0.0084(8)
Cl7 0.0657(13) 0.0431(11) 0.0592(11) 0.0076(9) 0.0045(10) -0.0006(9)
Cl3 0.0573(12) 0.0625(13) 0.0605(12) -0.0120(10) -0.0020(10) 0.0171(10)
Cl9 0.0581(12) 0.0704(14) 0.0644(13) 0.0065(11) 0.0128(10) 0.0179(10)
Cl8 0.0604(13) 0.0773(14) 0.0517(11) 0.0094(10) -0.0106(10) -0.0174(11)
Cl2 0.0725(15) 0.0686(14) 0.0689(14) 0.0151(11) 0.0155(12) -0.0064(11)
Cl1 0.0806(16) 0.0632(15) 0.115(2) -0.0473(14) 0.0061(15) -0.0012(12)
N3 0.055(4) 0.036(3) 0.028(3) -0.007(2) 0.007(3) 0.007(3)
C32 0.057(5) 0.049(5) 0.037(4) -0.004(3) 0.008(4) 0.012(4)
C33 0.065(5) 0.049(4) 0.028(4) -0.005(3) 0.002(3) 0.014(4)
N2 0.037(3) 0.051(4) 0.044(3) -0.010(3) 0.005(3) 0.011(3)
C27 0.073(6) 0.055(6) 0.059(5) 0.015(4) 0.013(5) 0.020(4)
C14 0.057(5) 0.045(5) 0.040(4) -0.005(3) 0.012(4) -0.007(4)
N1 0.070(4) 0.070(4) 0.076(4) -0.005(4) 0.019(3) 0.004(3)
C36 0.059(5) 0.052(5) 0.040(4) -0.002(4) 0.011(4) -0.005(4)
C20 0.048(4) 0.054(5) 0.046(4) -0.017(4) 0.013(4) -0.001(4)
C34 0.060(5) 0.041(4) 0.037(4) -0.007(3) 0.000(4) 0.007(3)
C19 0.089(7) 0.058(6) 0.048(5) -0.008(4) 0.009(5) -0.009(5)
C38 0.080(6) 0.042(4) 0.042(4) -0.010(3) 0.004(4) 0.017(4)
C39 0.096(7) 0.060(6) 0.051(5) -0.007(4) -0.009(5) 0.031(5)
C31 0.066(6) 0.070(6) 0.058(5) -0.003(4) 0.005(4) 0.015(5)
C18 0.117(9) 0.053(6) 0.061(6) 0.005(5) 0.013(6) 0.013(6)
C16 0.059(6) 0.091(8) 0.069(6) 0.012(6) 0.003(5) -0.009(5)
C23 0.051(5) 0.063(6) 0.077(6) -0.002(5) 0.005(4) 0.023(4)
C25 0.049(5) 0.057(5) 0.045(4) -0.010(4) 0.009(3) 0.006(4)
C15 0.073(6) 0.057(5) 0.051(5) -0.003(4) 0.002(4) -0.014(4)
C28 0.129(10) 0.050(6) 0.075(7) 0.013(5) 0.016(7) 0.016(6)
C26 0.088(7) 0.086(7) 0.063(6) -0.023(5) -0.015(5) -0.005(6)
C21 0.043(4) 0.056(5) 0.063(5) 0.005(4) 0.010(4) -0.002(4)
C35 0.054(5) 0.071(6) 0.062(5) -0.005(5) 0.013(4) -0.010(4)
C22 0.084(7) 0.055(6) 0.086(7) -0.011(5) 0.007(5) -0.011(5)
C24 0.073(6) 0.082(7) 0.071(6) 0.014(5) 0.002(5) 0.033(5)
C17 0.086(7) 0.096(9) 0.061(6) 0.023(6) 0.010(6) 0.017(6)
C7 0.101(6) 0.083(6) 0.067(5) -0.012(5) 0.018(5) 0.009(5)
C29 0.112(9) 0.067(7) 0.079(7) 0.013(6) 0.016(7) 0.049(7)
C37 0.105(8) 0.065(6) 0.082(6) -0.001(5) 0.026(6) -0.031(6)
C8 0.121(7) 0.103(7) 0.137(8) 0.000(6) 0.015(7) -0.012(6)
C9 0.156(11) 0.105(9) 0.153(11) 0.003(8) 0.000(9) 0.017(8)
C30 0.065(6) 0.106(9) 0.072(6) 0.002(6) 0.004(5) 0.040(6)
C12 0.091(6) 0.128(7) 0.092(6) -0.011(6) 0.010(6) 0.008(6)
C10 0.093(6) 0.109(7) 0.113(7) -0.009(6) 0.007(6) 0.018(6)
C13 0.117(9) 0.154(11) 0.117(9) 0.013(8) 0.016(7) -0.059(8)
C11 0.073(7) 0.158(11) 0.138(10) -0.025(8) 0.023(7) 0.012(7)
C1 0.106(6) 0.119(7) 0.076(6) -0.007(5) -0.002(5) 0.001(6)
C3 0.145(8) 0.100(7) 0.091(6) -0.019(6) -0.020(6) 0.013(7)
C4 0.153(8) 0.103(7) 0.116(7) -0.004(6) -0.017(7) -0.029(7)
C2 0.133(7) 0.136(8) 0.090(6) -0.014(6) -0.006(6) 0.013(6)
C5 0.121(7) 0.116(7) 0.104(6) 0.015(6) -0.013(6) -0.030(6)
C6 0.078(5) 0.077(5) 0.061(4) -0.006(4) 0.012(4) -0.007(4)

loop_
_atom_type_symbol
_atom_type_description
_atom_type_scat_dispersion_real
_atom_type_scat_dispersion_imag
_atom_type_scat_source
C C 0.0033 0.0016 'International Tables Vol C Tables 4.2.6.8 and 6.1.1.4'
H H 0.0000 0.0000 'International Tables Vol C Tables 4.2.6.8 and 6.1.1.4'
Bi Bi -4.1077 10.2566 'International Tables Vol C Tables 4.2.6.8 and 6.1.1.4'
Cl Cl 0.1484 0.1585 'International Tables Vol C Tables 4.2.6.8 and 6.1.1.4'
N N 0.0061 0.0033 'International Tables Vol C Tables 4.2.6.8 and 6.1.1.4'

loop_
_geom_angle_atom_site_label_1
_geom_angle_atom_site_label_2
_geom_angle_atom_site_label_3
_geom_angle
_geom_angle_site_symmetry_1
_geom_angle_site_symmetry_3
_geom_angle_publ_flag
Cl5 Bi2 Cl4 79.23(5) . . ?
Cl6 Bi2 Cl5 80.42(5) . . ?
Cl6 Bi2 Cl4 82.24(6) . . ?
Cl7 Bi2 Cl5 89.55(6) . . ?
Cl7 Bi2 Cl6 92.37(6) . . ?
Cl7 Bi2 Cl4 168.20(6) . . ?
Cl7 Bi2 Cl9 94.17(7) . . ?
Cl7 Bi2 Cl8 92.94(7) . . ?
Cl9 Bi2 Cl5 96.43(6) . . ?
Cl9 Bi2 Cl6 172.72(7) . . ?
Cl9 Bi2 Cl4 90.74(6) . . ?
Cl8 Bi2 Cl5 170.65(6) . . ?
Cl8 Bi2 Cl6 90.47(6) . . ?
Cl8 Bi2 Cl4 97.57(6) . . ?
Cl8 Bi2 Cl9 92.38(7) . . ?
Cl5 Bi1 Cl6 78.93(5) . . ?
Cl4 Bi1 Cl5 79.39(5) . . ?
Cl4 Bi1 Cl6 81.63(5) . . ?
Cl3 Bi1 Cl5 94.10(6) . . ?
Cl3 Bi1 Cl6 95.10(6) . . ?
Cl3 Bi1 Cl4 173.14(6) . . ?
Cl2 Bi1 Cl5 168.52(7) . . ?
Cl2 Bi1 Cl6 91.56(7) . . ?
Cl2 Bi1 Cl4 92.98(7) . . ?
Cl2 Bi1 Cl3 93.14(7) . . ?
Cl1 Bi1 Cl5 95.33(8) . . ?
Cl1 Bi1 Cl6 172.24(7) . . ?
Cl1 Bi1 Cl4 92.23(7) . . ?
Cl1 Bi1 Cl3 90.49(8) . . ?
Cl1 Bi1 Cl2 93.51(8) . . ?
Bi2 Cl5 Bi1 83.99(5) . . ?
Bi2 Cl6 Bi1 83.42(5) . . ?
Bi1 Cl4 Bi2 83.80(5) . . ?
C33 N3 C34 111.1(5) . . ?
C33 N3 C38 105.5(5) . . ?
C36 N3 C33 112.0(6) . . ?
C36 N3 C34 105.2(5) . . ?
C36 N3 C38 111.5(6) . . ?
C38 N3 C34 111.5(6) . . ?
C27 C32 C33 120.9(7) . . ?
C31 C32 C33 120.9(8) . . ?
C31 C32 C27 117.9(7) . . ?
N3 C33 H33A 108.4 . . ?
N3 C33 H33B 108.4 . . ?
C32 C33 N3 115.7(6) . . ?
C32 C33 H33A 108.4 . . ?
C32 C33 H33B 108.4 . . ?
H33A C33 H33B 107.4 . . ?
C23 N2 C20 105.7(5) . . ?
C23 N2 C21 110.7(6) . . ?
C25 N2 C20 111.4(6) . . ?
C25 N2 C23 112.1(6) . . ?
C25 N2 C21 106.7(5) . . ?
C21 N2 C20 110.2(5) . . ?
C32 C27 H27 119.9 . . ?
C32 C27 C28 120.1(9) . . ?
C28 C27 H27 119.9 . . ?
C19 C14 C20 121.9(7) . . ?
C15 C14 C20 121.2(7) . . ?
C15 C14 C19 116.8(8) . . ?
C7 N1 C8 116.2(9) . . ?
C7 N1 C12 111.8(8) . . ?
C7 N1 C10 111.7(8) . . ?
C12 N1 C8 106.5(8) . . ?
C12 N1 C10 107.1(8) . . ?
C10 N1 C8 102.8(9) . . ?
N3 C36 H36A 108.6 . . ?
N3 C36 H36B 108.6 . . ?
N3 C36 C37 114.5(6) . . ?
H36A C36 H36B 107.6 . . ?
C37 C36 H36A 108.6 . . ?
C37 C36 H36B 108.6 . . ?
N2 C20 H20A 108.4 . . ?
N2 C20 H20B 108.4 . . ?
C14 C20 N2 115.4(6) . . ?
C14 C20 H20A 108.4 . . ?
C14 C20 H20B 108.4 . . ?
H20A C20 H20B 107.5 . . ?
N3 C34 H34A 108.3 . . ?
N3 C34 H34B 108.3 . . ?
H34A C34 H34B 107.4 . . ?
C35 C34 N3 115.9(6) . . ?
C35 C34 H34A 108.3 . . ?
C35 C34 H34B 108.3 . . ?
C14 C19 H19 119.4 . . ?
C18 C19 C14 121.2(8) . . ?
C18 C19 H19 119.4 . . ?
N3 C38 H38A 108.6 . . ?
N3 C38 H38B 108.6 . . ?
H38A C38 H38B 107.6 . . ?
C39 C38 N3 114.7(6) . . ?
C39 C38 H38A 108.6 . . ?
C39 C38 H38B 108.6 . . ?
C38 C39 H39A 109.5 . . ?
C38 C39 H39B 109.5 . . ?
C38 C39 H39C 109.5 . . ?
H39A C39 H39B 109.5 . . ?
H39A C39 H39C 109.5 . . ?
H39B C39 H39C 109.5 . . ?
C32 C31 H31 119.7 . . ?
C30 C31 C32 120.6(9) . . ?
C30 C31 H31 119.7 . . ?
C19 C18 H18 120.5 . . ?
C17 C18 C19 118.9(9) . . ?
C17 C18 H18 120.5 . . ?
C15 C16 H16 120.1 . . ?
C15 C16 C17 119.7(9) . . ?
C17 C16 H16 120.1 . . ?
N2 C23 H23A 108.5 . . ?
N2 C23 H23B 108.5 . . ?
N2 C23 C24 115.1(7) . . ?
H23A C23 H23B 107.5 . . ?
C24 C23 H23A 108.5 . . ?
C24 C23 H23B 108.5 . . ?
N2 C25 H25A 108.5 . . ?
N2 C25 H25B 108.5 . . ?
H25A C25 H25B 107.5 . . ?
C26 C25 N2 115.2(7) . . ?
C26 C25 H25A 108.5 . . ?
C26 C25 H25B 108.5 . . ?
C14 C15 H15 119.0 . . ?
C16 C15 C14 122.0(8) . . ?
C16 C15 H15 119.0 . . ?
C27 C28 H28 119.8 . . ?
C29 C28 C27 120.3(10) . . ?
C29 C28 H28 119.8 . . ?
C25 C26 H26A 109.5 . . ?
C25 C26 H26B 109.5 . . ?
C25 C26 H26C 109.5 . . ?
H26A C26 H26B 109.5 . . ?
H26A C26 H26C 109.5 . . ?
H26B C26 H26C 109.5 . . ?
N2 C21 H21A 108.2 . . ?
N2 C21 H21B 108.2 . . ?
H21A C21 H21B 107.4 . . ?
C22 C21 N2 116.3(6) . . ?
C22 C21 H21A 108.2 . . ?
C22 C21 H21B 108.2 . . ?
C34 C35 H35A 109.5 . . ?
C34 C35 H35B 109.5 . . ?
C34 C35 H35C 109.5 . . ?
H35A C35 H35B 109.5 . . ?
H35A C35 H35C 109.5 . . ?
H35B C35 H35C 109.5 . . ?
C21 C22 H22A 109.5 . . ?
C21 C22 H22B 109.5 . . ?
C21 C22 H22C 109.5 . . ?
H22A C22 H22B 109.5 . . ?
H22A C22 H22C 109.5 . . ?
H22B C22 H22C 109.5 . . ?
C23 C24 H24A 109.5 . . ?
C23 C24 H24B 109.5 . . ?
C23 C24 H24C 109.5 . . ?
H24A C24 H24B 109.5 . . ?
H24A C24 H24C 109.5 . . ?
H24B C24 H24C 109.5 . . ?
C18 C17 C16 121.3(9) . . ?
C18 C17 H17 119.4 . . ?
C16 C17 H17 119.4 . . ?
N1 C7 H7A 108.1 . . ?
N1 C7 H7B 108.1 . . ?
N1 C7 C6 116.6(8) . . ?
H7A C7 H7B 107.3 . . ?
C6 C7 H7A 108.1 . . ?
C6 C7 H7B 108.1 . . ?
C28 C29 H29 119.9 . . ?
C30 C29 C28 120.2(9) . . ?
C30 C29 H29 119.9 . . ?
C36 C37 H37A 109.5 . . ?
C36 C37 H37B 109.5 . . ?
C36 C37 H37C 109.5 . . ?
H37A C37 H37B 109.5 . . ?
H37A C37 H37C 109.5 . . ?
H37B C37 H37C 109.5 . . ?
N1 C8 H8A 108.9 . . ?
N1 C8 H8B 108.9 . . ?
H8A C8 H8B 107.7 . . ?
C9 C8 N1 113.4(11) . . ?
C9 C8 H8A 108.9 . . ?
C9 C8 H8B 108.9 . . ?
C8 C9 H9A 109.5 . . ?
C8 C9 H9B 109.5 . . ?
C8 C9 H9C 109.5 . . ?
H9A C9 H9B 109.5 . . ?
H9A C9 H9C 109.5 . . ?
H9B C9 H9C 109.5 . . ?
C31 C30 H30 119.6 . . ?
C29 C30 C31 120.8(10) . . ?
C29 C30 H30 119.6 . . ?
N1 C12 H12A 109.5 . . ?
N1 C12 H12B 109.5 . . ?
N1 C12 C13 110.9(9) . . ?
H12A C12 H12B 108.0 . . ?
C13 C12 H12A 109.5 . . ?
C13 C12 H12B 109.5 . . ?
N1 C10 H10A 108.9 . . ?
N1 C10 H10B 108.9 . . ?
H10A C10 H10B 107.7 . . ?
C11 C10 N1 113.4(10) . . ?
C11 C10 H10A 108.9 . . ?
C11 C10 H10B 108.9 . . ?
C12 C13 H13A 109.5 . . ?
C12 C13 H13B 109.5 . . ?
C12 C13 H13C 109.5 . . ?
H13A C13 H13B 109.5 . . ?
H13A C13 H13C 109.5 . . ?
H13B C13 H13C 109.5 . . ?
C10 C11 H11A 109.5 . . ?
C10 C11 H11B 109.5 . . ?
C10 C11 H11C 109.5 . . ?
H11A C11 H11B 109.5 . . ?
H11A C11 H11C 109.5 . . ?
H11B C11 H11C 109.5 . . ?
C2 C1 H1 120.0 . . ?
C6 C1 H1 120.0 . . ?
C6 C1 C2 120.1(13) . . ?
C4 C3 H3 117.0 . . ?
C4 C3 C2 126.0(16) . . ?
C2 C3 H3 117.0 . . ?
C3 C4 H4 122.3 . . ?
C3 C4 C5 115.4(14) . . ?
C5 C4 H4 122.3 . . ?
C1 C2 H2 121.1 . . ?
C3 C2 C1 117.8(15) . . ?
C3 C2 H2 121.1 . . ?
C4 C5 H5 120.6 . . ?
C6 C5 C4 118.8(13) . . ?
C6 C5 H5 120.6 . . ?
C1 C6 C7 118.4(10) . . ?
C5 C6 C7 120.8(11) . . ?
C5 C6 C1 120.5(12) . . ?

loop_
_geom_bond_atom_site_label_1
_geom_bond_atom_site_label_2
_geom_bond_distance
_geom_bond_site_symmetry_2
_geom_bond_publ_flag
Bi2 Cl5 2.8954(19) . ?
Bi2 Cl6 2.889(2) . ?
Bi2 Cl4 2.9286(18) . ?
Bi2 Cl7 2.5574(18) . ?
Bi2 Cl9 2.592(2) . ?
Bi2 Cl8 2.5771(19) . ?
Bi1 Cl5 2.9184(19) . ?
Bi1 Cl6 2.957(2) . ?
Bi1 Cl4 2.8961(19) . ?
Bi1 Cl3 2.5957(19) . ?
Bi1 Cl2 2.561(2) . ?
Bi1 Cl1 2.541(2) . ?
N3 C33 1.516(8) . ?
N3 C36 1.499(9) . ?
N3 C34 1.529(9) . ?
N3 C38 1.520(9) . ?
C32 C33 1.507(10) . ?
C32 C27 1.387(11) . ?
C32 C31 1.384(11) . ?
C33 H33A 0.9700 . ?
C33 H33B 0.9700 . ?
N2 C20 1.532(9) . ?
N2 C23 1.509(9) . ?
N2 C25 1.501(9) . ?
N2 C21 1.520(9) . ?
C27 H27 0.9300 . ?
C27 C28 1.390(12) . ?
C14 C20 1.502(10) . ?
C14 C19 1.397(11) . ?
C14 C15 1.385(11) . ?
N1 C7 1.510(12) . ?
N1 C8 1.557(14) . ?
N1 C12 1.515(13) . ?
N1 C10 1.537(13) . ?
C36 H36A 0.9700 . ?
C36 H36B 0.9700 . ?
C36 C37 1.529(11) . ?
C20 H20A 0.9700 . ?
C20 H20B 0.9700 . ?
C34 H34A 0.9700 . ?
C34 H34B 0.9700 . ?
C34 C35 1.517(11) . ?
C19 H19 0.9300 . ?
C19 C18 1.387(13) . ?
C38 H38A 0.9700 . ?
C38 H38B 0.9700 . ?
C38 C39 1.512(10) . ?
C39 H39A 0.9600 . ?
C39 H39B 0.9600 . ?
C39 H39C 0.9600 . ?
C31 H31 0.9300 . ?
C31 C30 1.382(12) . ?
C18 H18 0.9300 . ?
C18 C17 1.359(13) . ?
C16 H16 0.9300 . ?
C16 C15 1.358(12) . ?
C16 C17 1.362(13) . ?
C23 H23A 0.9700 . ?
C23 H23B 0.9700 . ?
C23 C24 1.521(12) . ?
C25 H25A 0.9700 . ?
C25 H25B 0.9700 . ?
C25 C26 1.500(12) . ?
C15 H15 0.9300 . ?
C28 H28 0.9300 . ?
C28 C29 1.360(15) . ?
C26 H26A 0.9600 . ?
C26 H26B 0.9600 . ?
C26 H26C 0.9600 . ?
C21 H21A 0.9700 . ?
C21 H21B 0.9700 . ?
C21 C22 1.502(11) . ?
C35 H35A 0.9600 . ?
C35 H35B 0.9600 . ?
C35 H35C 0.9600 . ?
C22 H22A 0.9600 . ?
C22 H22B 0.9600 . ?
C22 H22C 0.9600 . ?
C24 H24A 0.9600 . ?
C24 H24B 0.9600 . ?
C24 H24C 0.9600 . ?
C17 H17 0.9300 . ?
C7 H7A 0.9700 . ?
C7 H7B 0.9700 . ?
C7 C6 1.516(13) . ?
C29 H29 0.9300 . ?
C29 C30 1.342(14) . ?
C37 H37A 0.9600 . ?
C37 H37B 0.9600 . ?
C37 H37C 0.9600 . ?
C8 H8A 0.9700 . ?
C8 H8B 0.9700 . ?
C8 C9 1.529(17) . ?
C9 H9A 0.9600 . ?
C9 H9B 0.9600 . ?
C9 H9C 0.9600 . ?
C30 H30 0.9300 . ?
C12 H12A 0.9700 . ?
C12 H12B 0.9700 . ?
C12 C13 1.625(15) . ?
C10 H10A 0.9700 . ?
C10 H10B 0.9700 . ?
C10 C11 1.527(15) . ?
C13 H13A 0.9600 . ?
C13 H13B 0.9600 . ?
C13 H13C 0.9600 . ?
C11 H11A 0.9600 . ?
C11 H11B 0.9600 . ?
C11 H11C 0.9600 . ?
C1 H1 0.9300 . ?
C1 C2 1.393(17) . ?
C1 C6 1.363(14) . ?
C3 H3 0.9300 . ?
C3 C4 1.303(18) . ?
C3 C2 1.343(17) . ?
C4 H4 0.9300 . ?
C4 C5 1.496(18) . ?
C2 H2 0.9300 . ?
C5 H5 0.9300 . ?
C5 C6 1.350(15) . ?

loop_
_geom_torsion_atom_site_label_1
_geom_torsion_atom_site_label_2
_geom_torsion_atom_site_label_3
_geom_torsion_atom_site_label_4
_geom_torsion
_geom_torsion_site_symmetry_1
_geom_torsion_site_symmetry_2
_geom_torsion_site_symmetry_3
_geom_torsion_site_symmetry_4
_geom_torsion_publ_flag
C32 C27 C28 C29 2.7(14) . . . . ?
C32 C31 C30 C29 0.6(14) . . . . ?
C33 N3 C36 C37 64.9(9) . . . . ?
C33 N3 C34 C35 -63.3(8) . . . . ?
C33 N3 C38 C39 -179.5(7) . . . . ?
C33 C32 C27 C28 172.9(7) . . . . ?
C33 C32 C31 C30 -174.6(8) . . . . ?
C27 C32 C33 N3 96.1(8) . . . . ?
C27 C32 C31 C30 -0.8(12) . . . . ?
C27 C28 C29 C30 -2.8(16) . . . . ?
C14 C19 C18 C17 0.8(14) . . . . ?
N1 C7 C6 C1 92.3(12) . . . . ?
N1 C7 C6 C5 -93.8(12) . . . . ?
C36 N3 C33 C32 58.1(8) . . . . ?
C36 N3 C34 C35 175.3(7) . . . . ?
C36 N3 C38 C39 -57.6(9) . . . . ?
C20 N2 C23 C24 178.6(7) . . . . ?
C20 N2 C25 C26 64.0(9) . . . . ?
C20 N2 C21 C22 -66.8(8) . . . . ?
C20 C14 C19 C18 -179.2(8) . . . . ?
C20 C14 C15 C16 177.7(7) . . . . ?
C34 N3 C33 C32 -59.4(8) . . . . ?
C34 N3 C36 C37 -174.2(7) . . . . ?
C34 N3 C38 C39 59.8(9) . . . . ?
C19 C14 C20 N2 -87.8(9) . . . . ?
C19 C14 C15 C16 -1.1(12) . . . . ?
C19 C18 C17 C16 0.4(14) . . . . ?
C38 N3 C33 C32 179.6(7) . . . . ?
C38 N3 C36 C37 -53.0(9) . . . . ?
C38 N3 C34 C35 54.1(8) . . . . ?
C31 C32 C33 N3 -90.2(9) . . . . ?
C31 C32 C27 C28 -0.9(12) . . . . ?
C23 N2 C20 C14 -177.3(6) . . . . ?
C23 N2 C25 C26 -54.3(9) . . . . ?
C23 N2 C21 C22 49.8(9) . . . . ?
C25 N2 C20 C14 60.7(8) . . . . ?
C25 N2 C23 C24 -59.8(10) . . . . ?
C25 N2 C21 C22 172.1(7) . . . . ?
C15 C14 C20 N2 93.4(8) . . . . ?
C15 C14 C19 C18 -0.4(12) . . . . ?
C15 C16 C17 C18 -1.9(14) . . . . ?
C28 C29 C30 C31 1.2(16) . . . . ?
C21 N2 C20 C14 -57.6(8) . . . . ?
C21 N2 C23 C24 59.2(9) . . . . ?
C21 N2 C25 C26 -175.7(7) . . . . ?
C17 C16 C15 C14 2.3(13) . . . . ?
C7 N1 C8 C9 -90.7(12) . . . . ?
C7 N1 C12 C13 -69.2(11) . . . . ?
C7 N1 C10 C11 -69.2(12) . . . . ?
C8 N1 C7 C6 51.6(12) . . . . ?
C8 N1 C12 C13 162.9(10) . . . . ?
C8 N1 C10 C11 56.1(12) . . . . ?
C12 N1 C7 C6 -70.9(11) . . . . ?
C12 N1 C8 C9 34.5(14) . . . . ?
C12 N1 C10 C11 168.1(10) . . . . ?
C10 N1 C7 C6 169.1(9) . . . . ?
C10 N1 C8 C9 147.0(11) . . . . ?
C10 N1 C12 C13 53.5(11) . . . . ?
C3 C4 C5 C6 0.9(18) . . . . ?
C4 C3 C2 C1 -11(2) . . . . ?
C4 C5 C6 C7 176.8(10) . . . . ?
C4 C5 C6 C1 -9.4(17) . . . . ?
C2 C1 C6 C7 -177.6(10) . . . . ?
C2 C1 C6 C5 8.4(18) . . . . ?
C2 C3 C4 C5 10(2) . . . . ?
C6 C1 C2 C3 1.3(18) . . . . ?
